data_7062543
loop_
_publ_author_name
'Zhang, Shao-Liang'
'Liu, Yu-Wen'
'Yue, Cai-Ran'
'Zhao, Xin-Hua'
'Wang, Yan-Lan'
'Li, Shan-Shan'

_publ_section_title
;
 Single chain magnetic behaviour in a selenite-bridged out-of-plane Mn2O2
 dimer motif
;
_journal_issue 30
_journal_name_full 'New Journal of Chemistry'
_journal_page_first 14528
_journal_page_last 14533
_journal_paper_doi 10.1039/D3NJ02304D
_journal_volume 47
_journal_year 2023
_chemical_formula_moiety 'C76 H64 Cl4 Mn4 N8 O20 Se2'
_chemical_formula_sum 'C76 H64 Cl4 Mn4 N8 O20 Se2'
_chemical_formula_weight 1928.83
_chemical_melting_point ?
_chemical_name_common complex1
_space_group_crystal_system triclinic
_space_group_IT_number 2
_space_group_name_Hall '-P 1'
_space_group_name_H-M_alt 'P -1'
_atom_sites_solution_hydrogens geom
_audit_creation_method SHELXL-2014
_audit_update_record
;
2023-05-19 deposited with the CCDC.	2023-07-04 downloaded from the CCDC.
;
_cell_angle_alpha 110.446(3)
_cell_angle_beta 99.274(2)
_cell_angle_gamma 97.571(2)
_cell_formula_units_Z 2
_cell_length_a 13.2780(13)
_cell_length_b 15.0938(15)
_cell_length_c 20.7588(18)
_cell_measurement_reflns_used 2579
_cell_measurement_temperature 298(2)
_cell_measurement_theta_max 20.093
_cell_measurement_theta_min 2.3735
_cell_volume 3766.9(6)
_computing_cell_refinement 'Bruker SAINT'
_computing_data_collection 'Bruker APEX2'
_computing_data_reduction 'Bruker SAINT'
_computing_molecular_graphics Diamond
_computing_publication_material 'SHELXL-2014/7 (Sheldrick, 2014)'
_computing_structure_refinement 'SHELXL-2014 (Sheldrick, 2014)'
_computing_structure_solution 'SHELXS-2014/7 (Sheldrick, 2014)'
_diffrn_ambient_temperature 298(2)
_diffrn_detector_area_resol_mean 'CCD area detector'
_diffrn_measured_fraction_theta_full 0.959
_diffrn_measured_fraction_theta_max 0.983
_diffrn_measurement_device_type graphite
_diffrn_measurement_method 'CCD area detector'
_diffrn_radiation_type MoK\a
_diffrn_radiation_wavelength 0.71073
_diffrn_reflns_av_R_equivalents 0.0645
_diffrn_reflns_av_unetI/netI 0.1729
_diffrn_reflns_Laue_measured_fraction_full 0.959
_diffrn_reflns_Laue_measured_fraction_max 0.983
_diffrn_reflns_limit_h_max 15
_diffrn_reflns_limit_h_min -12
_diffrn_reflns_limit_k_max 14
_diffrn_reflns_limit_k_min -17
_diffrn_reflns_limit_l_max 24
_diffrn_reflns_limit_l_min -24
_diffrn_reflns_number 18959
_diffrn_reflns_point_group_measured_fraction_full 0.959
_diffrn_reflns_point_group_measured_fraction_max 0.983
_diffrn_reflns_theta_full 25.242
_diffrn_reflns_theta_max 25.020
_diffrn_reflns_theta_min 2.307
_diffrn_source 'fine-focus sealed tube'
_exptl_absorpt_coefficient_mu 1.844
_exptl_absorpt_correction_type multi-scan
_exptl_absorpt_process_details sadabs
_exptl_crystal_colour 'dark brown'
_exptl_crystal_density_diffrn 1.701
_exptl_crystal_description block
_exptl_crystal_F_000 1944
_exptl_crystal_size_max 0.140
_exptl_crystal_size_mid 0.120
_exptl_crystal_size_min 0.030
_exptl_transmission_factor_max 0.946
_exptl_transmission_factor_min 0.772
_refine_diff_density_max 1.532
_refine_diff_density_min -0.768
_refine_diff_density_rms 0.114
_refine_ls_extinction_method none
_refine_ls_goodness_of_fit_ref 0.886
_refine_ls_hydrogen_treatment constr
_refine_ls_matrix_type full
_refine_ls_number_parameters 1027
_refine_ls_number_reflns 13071
_refine_ls_number_restraints 1
_refine_ls_restrained_S_all 0.888
_refine_ls_R_factor_all 0.1582
_refine_ls_R_factor_gt 0.0724
_refine_ls_shift/su_max 0.000
_refine_ls_shift/su_mean 0.000
_refine_ls_structure_factor_coef Fsqd
_refine_ls_weighting_details 'w=1/[\s^2^(Fo^2^)+(0.0619P)^2^] where P=(Fo^2^+2Fc^2^)/3'
_refine_ls_weighting_scheme calc
_refine_ls_wR_factor_gt 0.1464
_refine_ls_wR_factor_ref 0.1700
_reflns_Friedel_coverage 0.000
_reflns_number_gt 5725
_reflns_number_total 13071
_reflns_threshold_expression 'I > 2\s(I)'
_cod_data_source_file d3nj02304d2.cif
_cod_data_source_block 1
_cod_depositor_comments
;
The following automatic conversions were performed:

data item '_chemical_melting_point' value 'not measured' was changed
to '?' -- the value is undefined or not given.

Automatic conversion script
Id: cif_fix_values 8170 2020-07-09 18:12:32Z antanas 

 Adding full bibliography for 7062543.cif.
;
_cod_database_code 7062543
_shelx_space_group_comment
; 
The symmetry employed for this shelxl refinement is uniquely defined 
by the following loop, which should always be used as a source of 
symmetry information in preference to the above space-group names. 
They are only intended as comments. 
;
_shelx_estimated_absorpt_t_min 0.782
_shelx_estimated_absorpt_t_max 0.947
_shelxl_version_number 2014-3

loop_
_space_group_symop_operation_xyz
'x, y, z'
'-x, -y, -z'

loop_
_atom_site_label
_atom_site_type_symbol
_atom_site_fract_x
_atom_site_fract_y
_atom_site_fract_z
_atom_site_U_iso_or_equiv
_atom_site_adp_type
_atom_site_occupancy
_atom_site_site_symmetry_order
_atom_site_calc_flag
_atom_site_refinement_flags_posn
_atom_site_refinement_flags_adp
_atom_site_refinement_flags_occupancy
_atom_site_disorder_assembly
_atom_site_disorder_group
Se1 Se 0.36722(6) 0.19875(7) 0.02153(4) 0.0457(3) Uani 1 1 d . . . . .
Se2 Se 0.63268(7) 0.82568(7) 0.49179(5) 0.0528(3) Uani 1 1 d . . . . .
Mn1 Mn 0.13051(9) 0.05249(9) 0.00224(6) 0.0408(3) Uani 1 1 d . . . . .
Mn2 Mn 0.41487(8) 0.40886(9) 0.00455(6) 0.0360(3) Uani 1 1 d . . . . .
Mn3 Mn 0.56578(9) 0.59881(9) 0.47136(7) 0.0463(4) Uani 1 1 d . . . . .
Mn4 Mn 0.90218(9) 0.92367(9) 0.50913(6) 0.0385(3) Uani 1 1 d . . . . .
Cl1 Cl 0.6316(2) 0.0630(2) 0.24336(15) 0.0920(9) Uani 1 1 d . . . . .
Cl2 Cl 0.3238(2) 0.9509(3) 0.28522(17) 0.1153(12) Uani 1 1 d . . . . .
Cl3 Cl 0.11640(19) 0.70762(19) 0.70174(12) 0.0610(7) Uani 1 1 d . . . . .
Cl4 Cl 0.0835(2) 0.6815(2) 0.18875(14) 0.0670(7) Uani 1 1 d . . . . .
O1 O 0.2495(4) 0.1726(4) 0.0401(3) 0.0521(15) Uani 1 1 d . . . . .
O2 O 0.4030(4) 0.3191(4) 0.0622(3) 0.0492(15) Uani 1 1 d . . . . .
O3 O 0.1778(4) -0.0167(4) 0.0564(3) 0.0463(14) Uani 1 1 d . . . . .
O4 O 0.0462(4) 0.1092(4) 0.0630(3) 0.0474(15) Uani 1 1 d . . . . .
O5 O 0.4342(4) 0.3155(4) -0.0769(3) 0.0415(14) Uani 1 1 d . . . . .
O6 O 0.5592(3) 0.4620(4) 0.0454(3) 0.0401(14) Uani 1 1 d . . . . .
O7 O 0.6252(4) 0.7074(4) 0.4431(3) 0.0517(15) Uani 1 1 d . . . . .
O8 O 0.7433(4) 0.8890(5) 0.4890(4) 0.085(2) Uani 1 1 d . . . . .
O9 O 0.4231(4) 0.5801(4) 0.4291(3) 0.0574(16) Uani 1 1 d . . . . .
O10 O 0.5456(4) 0.6715(5) 0.5598(3) 0.0602(17) Uani 1 1 d . . . . .
O11 O 0.9200(4) 0.8206(4) 0.4337(3) 0.0499(15) Uani 1 1 d . . . . .
O12 O 0.9019(4) 1.0121(4) 0.4617(2) 0.0392(13) Uani 1 1 d . . . . .
O13 O 0.1584(5) 0.6766(5) 0.6402(3) 0.092(2) Uani 1 1 d . . . . .
O14 O 0.1774(5) 0.6939(7) 0.7579(4) 0.122(3) Uani 1 1 d . . . . .
O15 O 0.0120(5) 0.6565(5) 0.6849(3) 0.087(2) Uani 1 1 d . . . . .
O16 O 0.1127(7) 0.8065(6) 0.7224(4) 0.134(3) Uani 1 1 d . . . . .
O17 O 0.1770(9) 0.6838(8) 0.2159(9) 0.307(11) Uani 1 1 d . . . . .
O18 O 0.0577(9) 0.6235(8) 0.1200(5) 0.183(5) Uani 1 1 d . . . . .
O19 O 0.0253(14) 0.6361(12) 0.2166(9) 0.308(11) Uani 1 1 d . . . . .
O20 O 0.0566(6) 0.7728(6) 0.1993(4) 0.114(3) Uani 1 1 d . . . . .
N1 N 0.1819(5) -0.0275(5) -0.0790(3) 0.0498(19) Uani 1 1 d . . . . .
N2 N 0.0576(5) 0.0941(5) -0.0700(3) 0.0435(18) Uani 1 1 d . . . . .
N3 N 0.2633(4) 0.3850(5) -0.0363(4) 0.0381(16) Uani 1 1 d . . . . .
N4 N 0.3792(5) 0.5124(5) 0.0821(3) 0.0402(17) Uani 1 1 d . . . . .
N5 N 0.5847(6) 0.4934(6) 0.3872(4) 0.065(2) Uani 1 1 d . . . . .
N6 N 0.6958(6) 0.5739(6) 0.5152(4) 0.059(2) Uani 1 1 d . . . . .
N7 N 0.9304(5) 0.8552(5) 0.5741(3) 0.0416(17) Uani 1 1 d . . . . .
N8 N 0.9068(5) 1.0318(5) 0.5985(3) 0.0405(17) Uani 1 1 d . . . . .
C1 C 0.5653(6) 0.1020(7) 0.1820(5) 0.052(2) Uani 1 1 d . . . . .
C2 C 0.5776(6) 0.1989(7) 0.1961(4) 0.054(2) Uani 1 1 d . . . . .
H2 H 0.6233 0.2434 0.2368 0.064 Uiso 1 1 calc R U . . .
C3 C 0.5204(6) 0.2299(6) 0.1485(4) 0.049(2) Uani 1 1 d . . . . .
H3 H 0.5268 0.2955 0.1574 0.059 Uiso 1 1 calc R U . . .
C4 C 0.4535(5) 0.1613(6) 0.0872(4) 0.038(2) Uani 1 1 d . . . . .
C5 C 0.4489(6) 0.0645(6) 0.0738(4) 0.049(2) Uani 1 1 d . . . . .
H5 H 0.4071 0.0187 0.0320 0.059 Uiso 1 1 calc R U . . .
C6 C 0.5050(6) 0.0345(7) 0.1212(5) 0.054(2) Uani 1 1 d . . . . .
H6 H 0.5016 -0.0309 0.1117 0.065 Uiso 1 1 calc R U . . .
C7 C 0.2274(6) -0.0897(6) 0.0407(5) 0.042(2) Uani 1 1 d . . . . .
C8 C 0.2581(6) -0.1242(7) 0.0930(5) 0.060(3) Uani 1 1 d . . . . .
H8 H 0.2429 -0.0966 0.1371 0.072 Uiso 1 1 calc R U . . .
C9 C 0.3104(6) -0.1983(8) 0.0801(6) 0.070(3) Uani 1 1 d . . . . .
H9 H 0.3312 -0.2199 0.1160 0.084 Uiso 1 1 calc R U . . .
C10 C 0.3334(6) -0.2427(7) 0.0143(6) 0.062(3) Uani 1 1 d . . . . .
H10 H 0.3709 -0.2919 0.0066 0.074 Uiso 1 1 calc R U . . .
C11 C 0.2993(7) -0.2120(7) -0.0388(5) 0.062(3) Uani 1 1 d . . . . .
H11 H 0.3109 -0.2432 -0.0834 0.074 Uiso 1 1 calc R U . . .
C12 C 0.2476(5) -0.1348(6) -0.0272(5) 0.042(2) Uani 1 1 d . . . . .
C13 C 0.2213(6) -0.1024(6) -0.0835(5) 0.048(2) Uani 1 1 d . . . . .
H13 H 0.2336 -0.1383 -0.1270 0.057 Uiso 1 1 calc R U . . .
C14 C 0.1634(7) 0.0014(7) -0.1394(4) 0.058(3) Uani 1 1 d . . . . .
H14A H 0.1627 -0.0521 -0.1824 0.070 Uiso 1 1 calc R U . . .
H14B H 0.2182 0.0548 -0.1334 0.070 Uiso 1 1 calc R U . . .
C15 C 0.0592(7) 0.0317(7) -0.1437(4) 0.063(3) Uani 1 1 d . . . . .
H15A H 0.0521 0.0675 -0.1744 0.075 Uiso 1 1 calc R U . . .
H15B H 0.0027 -0.0244 -0.1619 0.075 Uiso 1 1 calc R U . . .
C16 C 0.0127(6) 0.1660(7) -0.0569(5) 0.050(2) Uani 1 1 d . . . . .
H16 H -0.0157 0.1816 -0.0945 0.061 Uiso 1 1 calc R U . . .
C17 C 0.0031(6) 0.2243(7) 0.0120(5) 0.047(2) Uani 1 1 d . . . . .
C18 C -0.0305(6) 0.3119(7) 0.0226(6) 0.059(3) Uani 1 1 d . . . . .
H18 H -0.0468 0.3301 -0.0157 0.070 Uiso 1 1 calc R U . . .
C19 C -0.0397(6) 0.3693(7) 0.0854(6) 0.065(3) Uani 1 1 d . . . . .
H19 H -0.0573 0.4288 0.0911 0.078 Uiso 1 1 calc R U . . .
C20 C -0.0230(6) 0.3414(7) 0.1439(5) 0.064(3) Uani 1 1 d . . . . .
H20 H -0.0322 0.3801 0.1877 0.077 Uiso 1 1 calc R U . . .
C21 C 0.0075(6) 0.2544(7) 0.1333(5) 0.057(3) Uani 1 1 d . . . . .
H21 H 0.0193 0.2351 0.1713 0.069 Uiso 1 1 calc R U . . .
C22 C 0.0212(6) 0.1954(6) 0.0701(5) 0.047(2) Uani 1 1 d . . . . .
C23 C 0.3709(6) 0.2660(6) -0.1392(4) 0.042(2) Uani 1 1 d . . . . .
C24 C 0.4080(7) 0.2050(6) -0.1944(5) 0.052(2) Uani 1 1 d . . . . .
H24 H 0.4764 0.1969 -0.1856 0.062 Uiso 1 1 calc R U . . .
C25 C 0.3466(8) 0.1568(7) -0.2612(5) 0.060(3) Uani 1 1 d . . . . .
H25 H 0.3746 0.1182 -0.2967 0.073 Uiso 1 1 calc R U . . .
C26 C 0.2429(8) 0.1650(7) -0.2765(5) 0.062(3) Uani 1 1 d . . . . .
H26 H 0.2014 0.1332 -0.3218 0.075 Uiso 1 1 calc R U . . .
C27 C 0.2037(7) 0.2220(7) -0.2220(5) 0.060(3) Uani 1 1 d . . . . .
H27 H 0.1342 0.2270 -0.2311 0.072 Uiso 1 1 calc R U . . .
C28 C 0.2653(6) 0.2727(6) -0.1531(4) 0.041(2) Uani 1 1 d . . . . .
C29 C 0.2179(6) 0.3295(6) -0.1010(5) 0.048(2) Uani 1 1 d . . . . .
H29 H 0.1470 0.3267 -0.1146 0.058 Uiso 1 1 calc R U . . .
C30 C 0.2051(6) 0.4331(7) 0.0142(5) 0.062(3) Uani 1 1 d . . . . .
H30A H 0.1887 0.3952 0.0418 0.075 Uiso 1 1 calc R U . . .
H30B H 0.1405 0.4417 -0.0100 0.075 Uiso 1 1 calc R U . . .
C31 C 0.2746(6) 0.5313(6) 0.0619(5) 0.056(2) Uani 1 1 d . . . . .
H31A H 0.2776 0.5748 0.0369 0.067 Uiso 1 1 calc R U . . .
H31B H 0.2476 0.5602 0.1035 0.067 Uiso 1 1 calc R U . . .
C32 C 0.4368(7) 0.5577(6) 0.1435(4) 0.048(2) Uani 1 1 d . . . . .
H32 H 0.4105 0.6026 0.1764 0.057 Uiso 1 1 calc R U . . .
C33 C 0.5414(6) 0.5438(6) 0.1656(4) 0.045(2) Uani 1 1 d . . . . .
C34 C 0.5897(7) 0.5864(7) 0.2377(5) 0.064(3) Uani 1 1 d . . . . .
H34 H 0.5540 0.6217 0.2694 0.077 Uiso 1 1 calc R U . . .
C35 C 0.6882(9) 0.5771(8) 0.2623(6) 0.079(3) Uani 1 1 d . . . . .
H35 H 0.7199 0.6061 0.3100 0.094 Uiso 1 1 calc R U . . .
C36 C 0.7387(7) 0.5239(8) 0.2146(6) 0.077(3) Uani 1 1 d . . . . .
H36 H 0.8045 0.5151 0.2311 0.092 Uiso 1 1 calc R U . . .
C37 C 0.6948(6) 0.4820(6) 0.1416(5) 0.052(2) Uani 1 1 d . . . . .
H37 H 0.7317 0.4468 0.1107 0.062 Uiso 1 1 calc R U . . .
C38 C 0.5962(6) 0.4936(6) 0.1161(4) 0.038(2) Uani 1 1 d . . . . .
C39 C 0.3759(7) 0.5348(6) 0.3625(5) 0.054(2) Uani 1 1 d . . . . .
C40 C 0.2736(7) 0.5472(7) 0.3404(6) 0.060(3) Uani 1 1 d . . . . .
H40 H 0.2425 0.5878 0.3728 0.072 Uiso 1 1 calc R U . . .
C41 C 0.2203(8) 0.4993(8) 0.2713(6) 0.078(3) Uani 1 1 d . . . . .
H41 H 0.1535 0.5085 0.2579 0.094 Uiso 1 1 calc R U . . .
C42 C 0.2627(8) 0.4385(8) 0.2216(6) 0.073(3) Uani 1 1 d . . . . .
H42 H 0.2258 0.4076 0.1750 0.088 Uiso 1 1 calc R U . . .
C43 C 0.3610(8) 0.4242(7) 0.2425(5) 0.062(3) Uani 1 1 d . . . . .
H43 H 0.3894 0.3811 0.2098 0.075 Uiso 1 1 calc R U . . .
C44 C 0.4183(7) 0.4724(6) 0.3106(5) 0.050(2) Uani 1 1 d . . . . .
C45 C 0.5191(8) 0.4540(7) 0.3292(5) 0.064(3) Uani 1 1 d . . . . .
H45 H 0.5393 0.4068 0.2939 0.076 Uiso 1 1 calc R U . . .
C46 C 0.6871(9) 0.4666(10) 0.3949(6) 0.133(5) Uani 1 1 d D . . . .
H46A H 0.6792 0.3974 0.3712 0.160 Uiso 1 1 calc R U . . .
H46B H 0.7318 0.4982 0.3733 0.160 Uiso 1 1 calc R U . . .
C47 C 0.7328(9) 0.4952(10) 0.4677(6) 0.119(5) Uani 1 1 d D . . . .
H47A H 0.8077 0.5143 0.4746 0.143 Uiso 1 1 calc R U . . .
H47B H 0.7198 0.4396 0.4807 0.143 Uiso 1 1 calc R U . . .
C48 C 0.7465(7) 0.6169(8) 0.5789(6) 0.061(3) Uani 1 1 d . . . . .
H48 H 0.8091 0.5996 0.5918 0.073 Uiso 1 1 calc R U . . .
C49 C 0.7139(7) 0.6904(7) 0.6325(5) 0.049(2) Uani 1 1 d . . . . .
C50 C 0.7793(7) 0.7366(8) 0.7007(5) 0.062(3) Uani 1 1 d . . . . .
H50 H 0.8436 0.7195 0.7087 0.075 Uiso 1 1 calc R U . . .
C51 C 0.7541(8) 0.8045(8) 0.7552(5) 0.070(3) Uani 1 1 d . . . . .
H51 H 0.7994 0.8346 0.7992 0.084 Uiso 1 1 calc R U . . .
C52 C 0.6545(9) 0.8266(8) 0.7406(6) 0.073(3) Uani 1 1 d . . . . .
H52 H 0.6336 0.8722 0.7765 0.087 Uiso 1 1 calc R U . . .
C53 C 0.5895(8) 0.7840(8) 0.6770(6) 0.068(3) Uani 1 1 d . . . . .
H53 H 0.5254 0.8019 0.6700 0.082 Uiso 1 1 calc R U . . .
C54 C 0.6147(7) 0.7133(7) 0.6205(6) 0.058(3) Uani 1 1 d . . . . .
C55 C 0.9466(6) 0.7381(6) 0.4305(4) 0.042(2) Uani 1 1 d . . . . .
C56 C 0.9537(6) 0.6723(6) 0.3663(4) 0.052(2) Uani 1 1 d . . . . .
H56 H 0.9361 0.6852 0.3257 0.062 Uiso 1 1 calc R U . . .
C57 C 0.9862(6) 0.5882(7) 0.3618(5) 0.059(3) Uani 1 1 d . . . . .
H57 H 0.9930 0.5462 0.3184 0.071 Uiso 1 1 calc R U . . .
C58 C 1.0093(7) 0.5645(7) 0.4204(5) 0.069(3) Uani 1 1 d . . . . .
H58 H 1.0303 0.5068 0.4165 0.082 Uiso 1 1 calc R U . . .
C59 C 1.0005(7) 0.6268(7) 0.4835(5) 0.061(3) Uani 1 1 d . . . . .
H59 H 1.0164 0.6116 0.5232 0.073 Uiso 1 1 calc R U . . .
C60 C 0.9683(6) 0.7129(6) 0.4904(5) 0.048(2) Uani 1 1 d . . . . .
C61 C 0.9591(6) 0.7748(6) 0.5592(5) 0.048(2) Uani 1 1 d . . . . .
H61 H 0.9756 0.7538 0.5960 0.057 Uiso 1 1 calc R U . . .
C62 C 0.9185(7) 0.9105(6) 0.6474(4) 0.054(2) Uani 1 1 d . . . . .
H62A H 0.9615 0.8926 0.6814 0.064 Uiso 1 1 calc R U . . .
H62B H 0.8464 0.8964 0.6506 0.064 Uiso 1 1 calc R U . . .
C63 C 0.9522(6) 1.0162(6) 0.6623(4) 0.049(2) Uani 1 1 d . . . . .
H63A H 0.9275 1.0550 0.7024 0.058 Uiso 1 1 calc R U . . .
H63B H 1.0277 1.0343 0.6729 0.058 Uiso 1 1 calc R U . . .
C64 C 0.8684(6) 1.1070(6) 0.6020(4) 0.043(2) Uani 1 1 d . . . . .
H64 H 0.8685 1.1509 0.6465 0.052 Uiso 1 1 calc R U . . .
C65 C 0.8259(6) 1.1280(6) 0.5424(4) 0.039(2) Uani 1 1 d . . . . .
C66 C 0.7668(6) 1.1997(7) 0.5519(5) 0.056(2) Uani 1 1 d . . . . .
H66 H 0.7573 1.2333 0.5967 0.067 Uiso 1 1 calc R U . . .
C67 C 0.7227(7) 1.2218(7) 0.4964(5) 0.061(3) Uani 1 1 d . . . . .
H67 H 0.6817 1.2683 0.5033 0.073 Uiso 1 1 calc R U . . .
C68 C 0.7397(6) 1.1742(7) 0.4304(5) 0.055(2) Uani 1 1 d . . . . .
H68 H 0.7105 1.1897 0.3929 0.066 Uiso 1 1 calc R U . . .
C69 C 0.7994(6) 1.1033(6) 0.4185(4) 0.044(2) Uani 1 1 d . . . . .
H69 H 0.8102 1.0726 0.3735 0.052 Uiso 1 1 calc R U . . .
C70 C 0.8433(6) 1.0779(6) 0.4738(4) 0.037(2) Uani 1 1 d . . . . .
C71 C 0.5426(6) 0.8605(6) 0.4260(4) 0.041(2) Uani 1 1 d . . . . .
C72 C 0.4613(6) 0.7915(7) 0.3754(5) 0.057(2) Uani 1 1 d . . . . .
H72 H 0.4512 0.7277 0.3721 0.068 Uiso 1 1 calc R U . . .
C73 C 0.3952(7) 0.8185(8) 0.3301(5) 0.068(3) Uani 1 1 d . . . . .
H73 H 0.3417 0.7731 0.2948 0.082 Uiso 1 1 calc R U . . .
C74 C 0.4110(7) 0.9158(8) 0.3387(5) 0.059(3) Uani 1 1 d . . . . .
C75 C 0.4902(7) 0.9815(7) 0.3873(5) 0.055(2) Uani 1 1 d . . . . .
H75 H 0.4995 1.0456 0.3914 0.066 Uiso 1 1 calc R U . . .
C76 C 0.5582(6) 0.9545(6) 0.4317(4) 0.047(2) Uani 1 1 d . . . . .
H76 H 0.6139 0.9999 0.4649 0.056 Uiso 1 1 calc R U . . .

loop_
_atom_site_aniso_label
_atom_site_aniso_U_11
_atom_site_aniso_U_22
_atom_site_aniso_U_33
_atom_site_aniso_U_23
_atom_site_aniso_U_13
_atom_site_aniso_U_12
Se1 0.0557(6) 0.0398(6) 0.0400(5) 0.0151(5) 0.0111(4) 0.0046(4)
Se2 0.0581(6) 0.0492(7) 0.0553(6) 0.0247(5) 0.0104(5) 0.0138(5)
Mn1 0.0457(7) 0.0455(9) 0.0365(7) 0.0200(7) 0.0125(6) 0.0111(6)
Mn2 0.0331(7) 0.0340(8) 0.0420(7) 0.0159(6) 0.0093(5) 0.0054(6)
Mn3 0.0446(8) 0.0418(9) 0.0644(9) 0.0270(8) 0.0235(7) 0.0157(6)
Mn4 0.0485(8) 0.0328(8) 0.0364(7) 0.0169(6) 0.0071(6) 0.0079(6)
Cl1 0.095(2) 0.111(3) 0.091(2) 0.062(2) 0.0101(16) 0.0401(18)
Cl2 0.113(2) 0.130(3) 0.112(2) 0.073(2) -0.0205(19) 0.033(2)
Cl3 0.0657(16) 0.0592(19) 0.0502(15) 0.0131(14) 0.0071(13) 0.0145(14)
Cl4 0.0764(18) 0.087(2) 0.0512(16) 0.0322(16) 0.0167(14) 0.0415(16)
O1 0.037(3) 0.045(4) 0.072(4) 0.018(3) 0.014(3) 0.010(3)
O2 0.067(4) 0.036(4) 0.041(3) 0.019(3) 0.001(3) -0.004(3)
O3 0.055(4) 0.047(4) 0.042(3) 0.022(3) 0.007(3) 0.015(3)
O4 0.062(4) 0.055(4) 0.046(3) 0.032(3) 0.025(3) 0.029(3)
O5 0.037(3) 0.039(4) 0.045(3) 0.016(3) 0.003(3) 0.004(3)
O6 0.033(3) 0.051(4) 0.041(3) 0.025(3) 0.008(2) 0.002(3)
O7 0.060(4) 0.037(4) 0.064(4) 0.020(3) 0.021(3) 0.020(3)
O8 0.041(4) 0.059(5) 0.159(7) 0.067(5) -0.010(4) -0.009(3)
O9 0.042(3) 0.038(4) 0.086(5) 0.007(4) 0.022(3) 0.019(3)
O10 0.054(4) 0.084(5) 0.065(4) 0.047(4) 0.021(3) 0.030(4)
O11 0.069(4) 0.041(4) 0.039(3) 0.015(3) 0.006(3) 0.015(3)
O12 0.055(3) 0.038(4) 0.035(3) 0.019(3) 0.019(3) 0.021(3)
O13 0.114(6) 0.098(6) 0.074(5) 0.025(5) 0.049(4) 0.042(5)
O14 0.084(5) 0.203(10) 0.089(6) 0.081(7) -0.005(4) 0.023(6)
O15 0.057(4) 0.095(6) 0.080(5) 0.005(4) 0.004(4) 0.012(4)
O16 0.167(8) 0.046(6) 0.133(7) -0.022(5) 0.020(6) 0.012(5)
O17 0.157(10) 0.111(10) 0.48(2) 0.037(12) -0.192(14) 0.000(8)
O18 0.262(13) 0.156(11) 0.112(8) 0.029(8) 0.004(8) 0.087(9)
O19 0.49(2) 0.35(2) 0.40(2) 0.320(19) 0.38(2) 0.310(19)
O20 0.150(7) 0.083(7) 0.122(7) 0.039(5) 0.026(5) 0.070(6)
N1 0.052(5) 0.050(6) 0.040(4) 0.015(4) 0.011(3) -0.006(4)
N2 0.051(4) 0.047(5) 0.042(4) 0.026(4) 0.014(3) 0.008(4)
N3 0.036(4) 0.034(4) 0.055(5) 0.022(4) 0.022(3) 0.015(3)
N4 0.042(4) 0.034(5) 0.041(4) 0.010(4) 0.011(3) 0.003(3)
N5 0.050(5) 0.057(6) 0.078(6) 0.004(5) 0.022(4) 0.024(4)
N6 0.067(5) 0.068(6) 0.065(5) 0.031(5) 0.038(5) 0.041(5)
N7 0.043(4) 0.040(5) 0.041(4) 0.018(4) 0.004(3) 0.005(4)
N8 0.049(4) 0.041(5) 0.038(4) 0.021(4) 0.007(3) 0.015(4)
C1 0.048(6) 0.058(7) 0.061(6) 0.028(6) 0.020(5) 0.022(5)
C2 0.050(6) 0.055(7) 0.046(6) 0.010(5) 0.002(4) 0.012(5)
C3 0.055(6) 0.031(6) 0.057(6) 0.004(5) 0.027(5) 0.011(4)
C4 0.040(5) 0.022(5) 0.045(5) 0.002(4) 0.019(4) 0.000(4)
C5 0.033(5) 0.042(6) 0.060(6) 0.017(5) -0.004(4) -0.007(4)
C6 0.045(5) 0.038(6) 0.075(7) 0.022(6) 0.006(5) 0.003(5)
C7 0.035(5) 0.028(5) 0.067(6) 0.024(5) 0.012(4) 0.002(4)
C8 0.058(6) 0.067(8) 0.063(6) 0.032(6) 0.009(5) 0.021(5)
C9 0.044(6) 0.068(8) 0.102(9) 0.047(7) -0.003(6) 0.007(5)
C10 0.051(6) 0.043(7) 0.089(8) 0.016(6) 0.024(6) 0.018(5)
C11 0.059(6) 0.050(7) 0.079(7) 0.022(6) 0.026(5) 0.016(5)
C12 0.028(5) 0.033(6) 0.060(6) 0.013(5) 0.015(4) 0.001(4)
C13 0.048(5) 0.034(6) 0.059(6) 0.009(5) 0.028(5) 0.005(4)
C14 0.089(7) 0.051(7) 0.034(5) 0.014(5) 0.023(5) 0.006(5)
C15 0.089(7) 0.062(7) 0.035(5) 0.025(5) 0.002(5) 0.005(6)
C16 0.049(6) 0.055(7) 0.056(6) 0.040(6) 0.001(5) -0.003(5)
C17 0.043(5) 0.046(6) 0.064(6) 0.033(6) 0.019(4) 0.009(4)
C18 0.047(6) 0.043(7) 0.089(8) 0.028(6) 0.016(5) 0.007(5)
C19 0.044(6) 0.034(6) 0.118(9) 0.027(7) 0.021(6) 0.011(5)
C20 0.050(6) 0.050(7) 0.077(7) 0.002(6) 0.017(5) 0.015(5)
C21 0.040(5) 0.078(8) 0.059(6) 0.026(6) 0.017(5) 0.022(5)
C22 0.038(5) 0.039(6) 0.058(6) 0.017(5) 0.007(4) 0.000(4)
C23 0.046(5) 0.037(6) 0.046(6) 0.019(5) 0.007(4) 0.004(4)
C24 0.063(6) 0.039(6) 0.054(6) 0.014(5) 0.019(5) 0.017(5)
C25 0.076(7) 0.046(7) 0.057(6) 0.019(6) 0.013(5) 0.008(5)
C26 0.081(8) 0.042(7) 0.050(6) 0.010(5) 0.000(6) 0.005(5)
C27 0.046(6) 0.075(8) 0.059(6) 0.030(6) 0.003(5) 0.007(5)
C28 0.042(5) 0.038(6) 0.044(5) 0.014(5) 0.014(4) 0.009(4)
C29 0.040(5) 0.042(6) 0.061(6) 0.026(5) 0.000(5) -0.003(4)
C30 0.038(5) 0.080(8) 0.071(7) 0.027(6) 0.013(5) 0.018(5)
C31 0.051(6) 0.052(7) 0.071(6) 0.020(6) 0.030(5) 0.023(5)
C32 0.071(6) 0.025(5) 0.050(6) 0.009(5) 0.029(5) 0.010(5)
C33 0.042(5) 0.042(6) 0.052(6) 0.022(5) 0.008(4) 0.003(4)
C34 0.071(7) 0.063(8) 0.043(6) 0.009(5) 0.010(5) -0.002(5)
C35 0.089(9) 0.091(10) 0.056(7) 0.034(7) 0.010(7) 0.011(7)
C36 0.049(6) 0.096(10) 0.085(8) 0.054(8) -0.015(6) -0.006(6)
C37 0.042(5) 0.047(6) 0.059(6) 0.018(5) 0.004(4) 0.003(4)
C38 0.039(5) 0.030(5) 0.051(6) 0.025(5) 0.012(4) 0.001(4)
C39 0.052(6) 0.024(6) 0.076(7) 0.011(5) 0.013(5) 0.004(5)
C40 0.051(6) 0.040(6) 0.092(8) 0.024(6) 0.024(6) 0.014(5)
C41 0.062(7) 0.063(8) 0.097(9) 0.024(8) 0.007(7) -0.005(6)
C42 0.081(8) 0.071(9) 0.070(8) 0.033(7) 0.021(6) -0.002(6)
C43 0.065(7) 0.047(7) 0.083(8) 0.027(6) 0.035(6) 0.012(5)
C44 0.046(6) 0.032(6) 0.069(7) 0.014(5) 0.024(5) 0.000(5)
C45 0.075(7) 0.048(7) 0.069(7) 0.014(6) 0.027(6) 0.027(6)
C46 0.114(11) 0.160(15) 0.121(12) 0.022(11) 0.025(9) 0.099(10)
C47 0.111(10) 0.177(15) 0.099(10) 0.056(11) 0.039(8) 0.100(10)
C48 0.049(6) 0.088(9) 0.075(7) 0.054(7) 0.026(6) 0.032(6)
C49 0.061(6) 0.054(7) 0.045(6) 0.030(5) 0.022(5) 0.013(5)
C50 0.058(6) 0.075(8) 0.072(7) 0.053(7) 0.016(6) 0.003(6)
C51 0.085(8) 0.077(9) 0.057(7) 0.028(7) 0.034(6) 0.018(6)
C52 0.097(9) 0.070(8) 0.073(8) 0.031(7) 0.056(7) 0.034(7)
C53 0.072(7) 0.084(9) 0.064(7) 0.032(7) 0.033(6) 0.034(6)
C54 0.061(7) 0.069(8) 0.075(7) 0.055(7) 0.027(6) 0.022(6)
C55 0.039(5) 0.030(6) 0.045(5) 0.005(5) 0.002(4) 0.004(4)
C56 0.057(6) 0.043(6) 0.040(5) 0.006(5) -0.002(4) 0.004(5)
C57 0.063(6) 0.042(7) 0.055(6) 0.000(5) 0.002(5) 0.013(5)
C58 0.080(7) 0.050(7) 0.075(7) 0.023(6) 0.003(6) 0.027(6)
C59 0.079(7) 0.049(7) 0.060(7) 0.023(6) 0.013(5) 0.027(6)
C60 0.053(5) 0.041(6) 0.049(6) 0.019(5) 0.001(4) 0.014(5)
C61 0.059(6) 0.048(6) 0.053(6) 0.040(5) 0.008(4) 0.013(5)
C62 0.070(6) 0.059(7) 0.033(5) 0.018(5) 0.011(4) 0.017(5)
C63 0.059(6) 0.048(6) 0.038(5) 0.012(5) 0.010(4) 0.017(5)
C64 0.051(5) 0.046(6) 0.038(5) 0.015(5) 0.016(4) 0.021(5)
C65 0.047(5) 0.035(5) 0.046(5) 0.023(5) 0.020(4) 0.018(4)
C66 0.060(6) 0.055(7) 0.060(6) 0.026(6) 0.019(5) 0.013(5)
C67 0.065(6) 0.049(7) 0.075(7) 0.030(6) 0.010(5) 0.026(5)
C68 0.061(6) 0.052(7) 0.054(6) 0.029(6) -0.001(5) 0.010(5)
C69 0.054(5) 0.038(6) 0.044(5) 0.021(5) 0.011(4) 0.012(4)
C70 0.039(5) 0.030(5) 0.051(5) 0.025(5) 0.013(4) 0.007(4)
C71 0.039(5) 0.025(5) 0.055(5) 0.008(5) 0.020(4) 0.005(4)
C72 0.045(5) 0.055(7) 0.074(7) 0.031(6) 0.013(5) 0.005(5)
C73 0.053(6) 0.068(8) 0.075(7) 0.025(6) -0.002(5) 0.009(5)
C74 0.056(6) 0.071(8) 0.061(7) 0.031(6) 0.016(5) 0.025(6)
C75 0.072(7) 0.049(7) 0.061(6) 0.034(6) 0.022(5) 0.023(5)
C76 0.053(5) 0.033(6) 0.055(6) 0.023(5) 0.007(4) 0.000(4)

loop_
_atom_type_symbol
_atom_type_description
_atom_type_scat_dispersion_real
_atom_type_scat_dispersion_imag
_atom_type_scat_source
C C 0.0033 0.0016 'International Tables Vol C Tables 4.2.6.8 and 6.1.1.4'
H H 0.0000 0.0000 'International Tables Vol C Tables 4.2.6.8 and 6.1.1.4'
N N 0.0061 0.0033 'International Tables Vol C Tables 4.2.6.8 and 6.1.1.4'
O O 0.0106 0.0060 'International Tables Vol C Tables 4.2.6.8 and 6.1.1.4'
Cl Cl 0.1484 0.1585 'International Tables Vol C Tables 4.2.6.8 and 6.1.1.4'
Mn Mn 0.3368 0.7283 'International Tables Vol C Tables 4.2.6.8 and 6.1.1.4'
Se Se -0.0929 2.2259 'International Tables Vol C Tables 4.2.6.8 and 6.1.1.4'

loop_
_geom_angle_atom_site_label_1
_geom_angle_atom_site_label_2
_geom_angle_atom_site_label_3
_geom_angle
_geom_angle_site_symmetry_1
_geom_angle_site_symmetry_3
_geom_angle_publ_flag
O2 Se1 O1 103.8(3) . . ?
O2 Se1 C4 99.5(3) . . ?
O1 Se1 C4 99.9(3) . . ?
O8 Se2 O7 108.4(3) . . ?
O8 Se2 C71 96.2(3) . . ?
O7 Se2 C71 100.5(3) . . ?
O3 Mn1 O4 93.3(2) . . ?
O3 Mn1 N2 165.7(3) . . ?
O4 Mn1 N2 89.5(3) . . ?
O3 Mn1 N1 91.7(3) . . ?
O4 Mn1 N1 164.2(3) . . ?
N2 Mn1 N1 82.1(3) . . ?
O3 Mn1 O1 101.1(2) . . ?
O4 Mn1 O1 95.2(2) . . ?
N2 Mn1 O1 92.6(2) . . ?
N1 Mn1 O1 98.5(2) . . ?
O5 Mn2 O6 95.9(2) . . ?
O5 Mn2 N3 91.2(2) . . ?
O6 Mn2 N3 166.5(2) . . ?
O5 Mn2 N4 171.8(2) . . ?
O6 Mn2 N4 89.7(2) . . ?
N3 Mn2 N4 82.1(3) . . ?
O5 Mn2 O2 96.5(2) . . ?
O6 Mn2 O2 94.2(2) . . ?
N3 Mn2 O2 96.3(2) . . ?
N4 Mn2 O2 89.0(2) . . ?
O5 Mn2 O6 91.57(19) . 2_665 ?
O6 Mn2 O6 80.42(19) . 2_665 ?
N3 Mn2 O6 88.0(2) . 2_665 ?
N4 Mn2 O6 83.5(2) . 2_665 ?
O2 Mn2 O6 170.79(19) . 2_665 ?
O10 Mn3 O9 91.8(3) . . ?
O10 Mn3 N6 90.7(3) . . ?
O9 Mn3 N6 160.1(3) . . ?
O10 Mn3 N5 164.6(3) . . ?
O9 Mn3 N5 90.6(3) . . ?
N6 Mn3 N5 82.0(3) . . ?
O10 Mn3 O7 99.6(2) . . ?
O9 Mn3 O7 99.4(2) . . ?
N6 Mn3 O7 99.7(3) . . ?
N5 Mn3 O7 95.0(3) . . ?
O11 Mn4 O12 95.6(2) . . ?
O11 Mn4 N8 170.0(2) . . ?
O12 Mn4 N8 89.3(2) . . ?
O11 Mn4 N7 91.5(3) . . ?
O12 Mn4 N7 166.6(2) . . ?
N8 Mn4 N7 82.1(3) . . ?
O11 Mn4 O8 97.2(3) . . ?
O12 Mn4 O8 93.4(2) . . ?
N8 Mn4 O8 91.3(3) . . ?
N7 Mn4 O8 97.0(2) . . ?
O14 Cl3 O16 108.6(6) . . ?
O14 Cl3 O15 111.6(5) . . ?
O16 Cl3 O15 106.7(5) . . ?
O14 Cl3 O13 110.9(5) . . ?
O16 Cl3 O13 110.3(5) . . ?
O15 Cl3 O13 108.7(4) . . ?
O17 Cl4 O19 106.3(10) . . ?
O17 Cl4 O18 110.9(10) . . ?
O19 Cl4 O18 102.9(10) . . ?
O17 Cl4 O20 115.6(7) . . ?
O19 Cl4 O20 109.0(7) . . ?
O18 Cl4 O20 111.3(6) . . ?
Se1 O1 Mn1 134.7(3) . . ?
Se1 O2 Mn2 121.3(3) . . ?
C7 O3 Mn1 130.2(5) . . ?
C22 O4 Mn1 122.9(5) . . ?
C23 O5 Mn2 131.7(5) . . ?
C38 O6 Mn2 120.8(4) . . ?
C38 O6 Mn2 114.1(4) . 2_665 ?
Mn2 O6 Mn2 99.58(19) . 2_665 ?
Se2 O7 Mn3 122.9(3) . . ?
Se2 O8 Mn4 152.0(3) . . ?
C39 O9 Mn3 128.4(6) . . ?
C54 O10 Mn3 128.8(6) . . ?
C55 O11 Mn4 131.0(5) . . ?
C70 O12 Mn4 121.4(4) . . ?
C13 N1 C14 120.3(8) . . ?
C13 N1 Mn1 126.3(6) . . ?
C14 N1 Mn1 113.2(6) . . ?
C16 N2 C15 121.9(7) . . ?
C16 N2 Mn1 124.9(6) . . ?
C15 N2 Mn1 113.2(5) . . ?
C29 N3 C30 121.9(7) . . ?
C29 N3 Mn2 124.7(6) . . ?
C30 N3 Mn2 113.4(5) . . ?
C32 N4 C31 122.0(7) . . ?
C32 N4 Mn2 125.3(6) . . ?
C31 N4 Mn2 112.6(5) . . ?
C45 N5 C46 120.0(9) . . ?
C45 N5 Mn3 125.1(7) . . ?
C46 N5 Mn3 114.8(6) . . ?
C48 N6 C47 119.3(8) . . ?
C48 N6 Mn3 127.1(7) . . ?
C47 N6 Mn3 113.6(7) . . ?
C61 N7 C62 120.8(7) . . ?
C61 N7 Mn4 126.2(6) . . ?
C62 N7 Mn4 113.0(5) . . ?
C64 N8 C63 121.9(7) . . ?
C64 N8 Mn4 124.0(5) . . ?
C63 N8 Mn4 114.0(5) . . ?
C6 C1 C2 122.4(8) . . ?
C6 C1 Cl1 118.3(8) . . ?
C2 C1 Cl1 119.3(7) . . ?
C1 C2 C3 119.1(8) . . ?
C2 C3 C4 119.2(8) . . ?
C5 C4 C3 119.1(8) . . ?
C5 C4 Se1 119.3(6) . . ?
C3 C4 Se1 121.5(6) . . ?
C6 C5 C4 121.2(8) . . ?
C1 C6 C5 118.8(9) . . ?
O3 C7 C8 117.7(8) . . ?
O3 C7 C12 122.9(7) . . ?
C8 C7 C12 119.3(8) . . ?
C9 C8 C7 120.3(9) . . ?
C8 C9 C10 121.7(9) . . ?
C11 C10 C9 118.5(9) . . ?
C10 C11 C12 121.5(9) . . ?
C11 C12 C7 118.7(8) . . ?
C11 C12 C13 118.3(8) . . ?
C7 C12 C13 123.0(8) . . ?
N1 C13 C12 125.3(8) . . ?
N1 C14 C15 107.9(6) . . ?
N2 C15 C14 106.0(6) . . ?
N2 C16 C17 124.2(8) . . ?
C18 C17 C22 117.9(9) . . ?
C18 C17 C16 119.3(8) . . ?
C22 C17 C16 122.7(8) . . ?
C19 C18 C17 121.9(9) . . ?
C18 C19 C20 120.9(9) . . ?
C21 C20 C19 117.2(9) . . ?
C22 C21 C20 123.3(9) . . ?
O4 C22 C21 119.9(8) . . ?
O4 C22 C17 121.4(8) . . ?
C21 C22 C17 118.6(9) . . ?
O5 C23 C24 120.3(7) . . ?
O5 C23 C28 122.0(8) . . ?
C24 C23 C28 117.7(8) . . ?
C25 C24 C23 122.2(8) . . ?
C24 C25 C26 120.9(9) . . ?
C27 C26 C25 117.8(8) . . ?
C26 C27 C28 122.4(8) . . ?
C23 C28 C27 119.0(8) . . ?
C23 C28 C29 122.9(8) . . ?
C27 C28 C29 118.1(8) . . ?
N3 C29 C28 126.8(8) . . ?
N3 C30 C31 106.7(6) . . ?
N4 C31 C30 106.3(7) . . ?
N4 C32 C33 124.3(8) . . ?
C34 C33 C38 120.1(8) . . ?
C34 C33 C32 118.2(8) . . ?
C38 C33 C32 121.6(7) . . ?
C35 C34 C33 121.5(9) . . ?
C36 C35 C34 118.1(10) . . ?
C35 C36 C37 122.6(9) . . ?
C38 C37 C36 119.5(9) . . ?
O6 C38 C37 119.0(7) . . ?
O6 C38 C33 122.8(7) . . ?
C37 C38 C33 118.0(7) . . ?
O9 C39 C44 124.9(8) . . ?
O9 C39 C40 118.3(9) . . ?
C44 C39 C40 116.8(9) . . ?
C41 C40 C39 120.2(10) . . ?
C42 C41 C40 122.2(10) . . ?
C41 C42 C43 118.4(10) . . ?
C44 C43 C42 121.5(10) . . ?
C43 C44 C39 120.9(9) . . ?
C43 C44 C45 119.0(9) . . ?
C39 C44 C45 120.0(9) . . ?
N5 C45 C44 128.5(9) . . ?
C47 C46 N5 109.3(10) . . ?
C46 C47 N6 115.3(10) . . ?
N6 C48 C49 124.8(8) . . ?
C54 C49 C50 118.4(9) . . ?
C54 C49 C48 121.7(9) . . ?
C50 C49 C48 119.7(9) . . ?
C51 C50 C49 124.1(9) . . ?
C50 C51 C52 115.8(9) . . ?
C53 C52 C51 122.2(10) . . ?
C52 C53 C54 122.3(10) . . ?
O10 C54 C53 119.4(9) . . ?
O10 C54 C49 123.5(9) . . ?
C53 C54 C49 117.2(9) . . ?
O11 C55 C56 119.2(8) . . ?
O11 C55 C60 123.0(8) . . ?
C56 C55 C60 117.8(8) . . ?
C57 C56 C55 120.7(8) . . ?
C56 C57 C58 121.5(9) . . ?
C59 C58 C57 118.7(9) . . ?
C58 C59 C60 121.7(9) . . ?
C59 C60 C55 119.6(9) . . ?
C59 C60 C61 118.4(8) . . ?
C55 C60 C61 122.0(8) . . ?
N7 C61 C60 126.0(7) . . ?
N7 C62 C63 107.3(6) . . ?
N8 C63 C62 106.9(6) . . ?
N8 C64 C65 124.8(8) . . ?
C66 C65 C64 118.8(8) . . ?
C66 C65 C70 119.6(7) . . ?
C64 C65 C70 121.6(7) . . ?
C67 C66 C65 121.4(9) . . ?
C66 C67 C68 119.2(8) . . ?
C67 C68 C69 121.5(8) . . ?
C68 C69 C70 120.4(8) . . ?
O12 C70 C69 119.4(7) . . ?
O12 C70 C65 122.7(7) . . ?
C69 C70 C65 117.9(7) . . ?
C76 C71 C72 121.0(8) . . ?
C76 C71 Se2 118.9(6) . . ?
C72 C71 Se2 120.1(6) . . ?
C73 C72 C71 119.3(9) . . ?
C72 C73 C74 118.4(9) . . ?
C75 C74 C73 121.6(9) . . ?
C75 C74 Cl2 120.0(8) . . ?
C73 C74 Cl2 118.4(8) . . ?
C74 C75 C76 120.3(9) . . ?
C71 C76 C75 119.3(8) . . ?

loop_
_geom_bond_atom_site_label_1
_geom_bond_atom_site_label_2
_geom_bond_distance
_geom_bond_site_symmetry_2
_geom_bond_publ_flag
Se1 O2 1.676(5) . ?
Se1 O1 1.698(5) . ?
Se1 C4 1.922(8) . ?
Se2 O8 1.665(5) . ?
Se2 O7 1.697(5) . ?
Se2 C71 1.927(8) . ?
Mn1 O3 1.875(5) . ?
Mn1 O4 1.879(5) . ?
Mn1 N2 1.982(6) . ?
Mn1 N1 1.983(7) . ?
Mn1 O1 2.062(5) . ?
Mn2 O5 1.865(5) . ?
Mn2 O6 1.906(4) . ?
Mn2 N3 1.986(6) . ?
Mn2 N4 1.986(7) . ?
Mn2 O2 2.105(5) . ?
Mn2 O6 2.519(5) 2_665 ?
Mn3 O10 1.864(6) . ?
Mn3 O9 1.894(5) . ?
Mn3 N6 1.963(7) . ?
Mn3 N5 1.988(8) . ?
Mn3 O7 2.033(5) . ?
Mn4 O11 1.856(6) . ?
Mn4 O12 1.916(5) . ?
Mn4 N8 1.983(7) . ?
Mn4 N7 1.985(6) . ?
Mn4 O8 2.042(5) . ?
Cl1 C1 1.744(9) . ?
Cl2 C74 1.735(9) . ?
Cl3 O14 1.402(7) . ?
Cl3 O16 1.412(8) . ?
Cl3 O15 1.419(6) . ?
Cl3 O13 1.429(6) . ?
Cl4 O17 1.268(9) . ?
Cl4 O19 1.296(12) . ?
Cl4 O18 1.345(10) . ?
Cl4 O20 1.420(7) . ?
O3 C7 1.329(9) . ?
O4 C22 1.349(9) . ?
O5 C23 1.321(8) . ?
O6 C38 1.357(8) . ?
O6 Mn2 2.519(5) 2_665 ?
O9 C39 1.311(10) . ?
O10 C54 1.322(10) . ?
O11 C55 1.322(9) . ?
O12 C70 1.321(8) . ?
N1 C13 1.287(10) . ?
N1 C14 1.461(9) . ?
N2 C16 1.275(10) . ?
N2 C15 1.496(10) . ?
N3 C29 1.300(9) . ?
N3 C30 1.449(9) . ?
N4 C32 1.271(9) . ?
N4 C31 1.479(9) . ?
N5 C45 1.260(10) . ?
N5 C46 1.468(11) . ?
N6 C48 1.273(10) . ?
N6 C47 1.456(12) . ?
N7 C61 1.270(10) . ?
N7 C62 1.504(9) . ?
N8 C64 1.289(9) . ?
N8 C63 1.473(9) . ?
C1 C6 1.354(11) . ?
C1 C2 1.369(11) . ?
C2 C3 1.396(10) . ?
C3 C4 1.398(10) . ?
C4 C5 1.380(10) . ?
C5 C6 1.376(10) . ?
C7 C8 1.386(10) . ?
C7 C12 1.423(11) . ?
C8 C9 1.365(12) . ?
C9 C10 1.400(12) . ?
C10 C11 1.373(11) . ?
C11 C12 1.397(11) . ?
C12 C13 1.429(11) . ?
C14 C15 1.511(11) . ?
C16 C17 1.429(11) . ?
C17 C18 1.408(11) . ?
C17 C22 1.416(10) . ?
C18 C19 1.325(12) . ?
C19 C20 1.413(12) . ?
C20 C21 1.381(12) . ?
C21 C22 1.361(11) . ?
C23 C24 1.403(11) . ?
C23 C28 1.410(10) . ?
C24 C25 1.376(11) . ?
C25 C26 1.394(11) . ?
C26 C27 1.385(11) . ?
C27 C28 1.411(11) . ?
C28 C29 1.418(11) . ?
C30 C31 1.532(11) . ?
C32 C33 1.456(10) . ?
C33 C34 1.405(10) . ?
C33 C38 1.414(11) . ?
C34 C35 1.369(12) . ?
C35 C36 1.368(13) . ?
C36 C37 1.409(12) . ?
C37 C38 1.388(10) . ?
C39 C44 1.411(11) . ?
C39 C40 1.420(11) . ?
C40 C41 1.376(12) . ?
C41 C42 1.373(13) . ?
C42 C43 1.377(12) . ?
C43 C44 1.376(11) . ?
C44 C45 1.423(11) . ?
C46 C47 1.421(8) . ?
C48 C49 1.441(12) . ?
C49 C54 1.412(11) . ?
C49 C50 1.413(11) . ?
C50 C51 1.357(12) . ?
C51 C52 1.418(12) . ?
C52 C53 1.340(12) . ?
C53 C54 1.404(12) . ?
C55 C56 1.383(11) . ?
C55 C60 1.420(10) . ?
C56 C57 1.372(11) . ?
C57 C58 1.384(11) . ?
C58 C59 1.353(11) . ?
C59 C60 1.388(11) . ?
C60 C61 1.442(11) . ?
C62 C63 1.505(11) . ?
C64 C65 1.430(10) . ?
C65 C66 1.396(11) . ?
C65 C70 1.434(10) . ?
C66 C67 1.372(10) . ?
C67 C68 1.379(11) . ?
C68 C69 1.392(11) . ?
C69 C70 1.397(9) . ?
C71 C76 1.367(10) . ?
C71 C72 1.389(10) . ?
C72 C73 1.385(11) . ?
C73 C74 1.398(12) . ?
C74 C75 1.338(11) . ?
C75 C76 1.385(10) . ?
